data_7115871
loop_
_publ_author_name
'Goutam Nandi'
'Israel Goldberg'

_publ_section_title
;
 Fixation of CO2 in bi-layered coordination networks of zinc
 tetra(4-carboxyphenyl)porphyrin with multi-component [Pr2Na3(NO3)(H2O)3]
 connectors
;
_journal_name_full Chem.Commun.
_journal_page_first 13612
_journal_paper_doi 10.1039/C4cc05601A
_journal_volume 50
_journal_year 2014
_chemical_formula_moiety 'C97 H50 Dy2 N9 Na4 O25 Zn2'
_chemical_formula_sum 'C97 H50 Dy2 N9 Na4 O25 Zn2'
_chemical_formula_weight 2289.21
_chemical_name_systematic
; 
 ? 
;
_space_group_IT_number 12
_symmetry_cell_setting monoclinic
_symmetry_space_group_name_Hall '-C 2y'
_symmetry_space_group_name_H-M 'C 1 2/m 1'
_atom_sites_solution_hydrogens geom
_atom_sites_solution_primary direct
_atom_sites_solution_secondary difmap
_audit_creation_method SHELXL-97
_cell_angle_alpha 90.00
_cell_angle_beta 109.7290(18)
_cell_angle_gamma 90.00
_cell_formula_units_Z 4
_cell_length_a 32.7734(13)
_cell_length_b 34.8731(14)
_cell_length_c 11.4924(5)
_cell_measurement_reflns_used 10097
_cell_measurement_temperature 110(2)
_cell_measurement_theta_max 25.38
_cell_measurement_theta_min 1.76
_cell_volume 12363.8(9)
_computing_cell_refinement 'Saint, Bruker-AXS'
_computing_data_collection 'Apex2, Bruker-AXS'
_computing_data_reduction 'Saint, Bruker-AXS'
_computing_structure_refinement 'SHELXL-97 (Sheldrick, 2008)'
_computing_structure_solution 'SHELXTL-2013 (Sheldrick, 2008)'
_diffrn_ambient_temperature 110(2)
_diffrn_detector_area_resol_mean 1.75
_diffrn_measured_fraction_theta_full 0.997
_diffrn_measured_fraction_theta_max 0.997
_diffrn_measurement_device_type 'ApexDuo, Bruker-AXS'
_diffrn_measurement_method '1.0 deg. \f and \w scans'
_diffrn_radiation_monochromator graphite
_diffrn_radiation_source 'fine-focus sealed tube'
_diffrn_radiation_type MoK\a
_diffrn_radiation_wavelength 0.71073
_diffrn_reflns_av_R_equivalents 0.0232
_diffrn_reflns_av_sigmaI/netI 0.0233
_diffrn_reflns_limit_h_max 38
_diffrn_reflns_limit_h_min -39
_diffrn_reflns_limit_k_max 32
_diffrn_reflns_limit_k_min -41
_diffrn_reflns_limit_l_max 13
_diffrn_reflns_limit_l_min -13
_diffrn_reflns_number 45837
_diffrn_reflns_theta_full 25.38
_diffrn_reflns_theta_max 25.38
_diffrn_reflns_theta_min 1.76
_diffrn_standards_number 0
_exptl_absorpt_coefficient_mu 1.654
_exptl_absorpt_correction_T_max 0.7893
_exptl_absorpt_correction_T_min 0.6543
_exptl_absorpt_correction_type multi-scan
_exptl_absorpt_process_details 'Blessing, Bruker-AXS'
_exptl_crystal_colour red
_exptl_crystal_density_diffrn 1.230
_exptl_crystal_density_method 'not measured'
_exptl_crystal_description prism
_exptl_crystal_F_000 4524
_exptl_crystal_size_max 0.28
_exptl_crystal_size_mid 0.18
_exptl_crystal_size_min 0.15
_platon_squeeze_details
;
 disordered solvent (water + DMA) in the channel voids.
;
_refine_diff_density_max 2.244
_refine_diff_density_min -2.023
_refine_diff_density_rms 0.121
_refine_ls_extinction_method none
_refine_ls_goodness_of_fit_ref 1.120
_refine_ls_hydrogen_treatment constr
_refine_ls_matrix_type full
_refine_ls_number_parameters 646
_refine_ls_number_reflns 11524
_refine_ls_number_restraints 0
_refine_ls_restrained_S_all 1.120
_refine_ls_R_factor_all 0.0414
_refine_ls_R_factor_gt 0.0367
_refine_ls_shift/su_max 0.008
_refine_ls_shift/su_mean 0.003
_refine_ls_structure_factor_coef Fsqd
_refine_ls_weighting_details 'calc w=1/[\s^2^(Fo^2^)+(0.0590P)^2^+4.0066P] where P=(Fo^2^+2Fc^2^)/3'
_refine_ls_weighting_scheme calc
_refine_ls_wR_factor_gt 0.1015
_refine_ls_wR_factor_ref 0.1036
_reflns_number_gt 10097
_reflns_number_total 11524
_reflns_threshold_expression >2sigma(I)
_cod_data_source_file c4cc05601a1.cif
_cod_data_source_block gt40sq(6)
_cod_original_sg_symbol_H-M 'C 2/m'
_cod_database_code 7115871

loop_
_symmetry_equiv_pos_as_xyz
'x, y, z'
'-x, y, -z'
'x+1/2, y+1/2, z'
'-x+1/2, y+1/2, -z'
'-x, -y, -z'
'x, -y, z'
'-x+1/2, -y+1/2, -z'
'x+1/2, -y+1/2, z'

loop_
_atom_site_label
_atom_site_type_symbol
_atom_site_fract_x
_atom_site_fract_y
_atom_site_fract_z
_atom_site_U_iso_or_equiv
_atom_site_adp_type
_atom_site_occupancy
_atom_site_symmetry_multiplicity
_atom_site_calc_flag
_atom_site_refinement_flags
Dy1 Dy 0.292314(7) 0.0000 0.20509(2) 0.00973(8) Uani 1 2 d S
Dy2 Dy 0.237173(7) 0.0000 -0.23206(2) 0.00892(8) Uani 1 2 d S
Zn3 Zn 0.536237(13) 0.261399(12) 0.29527(4) 0.01640(11) Uani 1 1 d .
Na4 Na 0.32388(6) 0.5000 0.00731(19) 0.0162(4) Uani 1 2 d S
Na5 Na 0.75203(4) 0.07731(4) 0.01261(12) 0.0139(3) Uani 1 1 d .
Na6 Na 0.76674(7) 0.5000 0.49117(19) 0.0214(5) Uani 1 2 d S
O7 O 0.73418(8) 0.04067(7) 0.3585(2) 0.0120(5) Uani 1 1 d .
O8 O 0.76126(8) 0.45897(7) 0.3310(2) 0.0132(5) Uani 1 1 d .
O9 O 0.27068(10) 0.0000 -0.0130(3) 0.0102(7) Uani 1 2 d S
O10 O 0.72347(8) 0.45817(7) 0.1319(2) 0.0146(5) Uani 1 1 d .
O11 O 0.32347(8) 0.45856(7) 0.3534(2) 0.0165(6) Uani 1 1 d .
O12 O 0.35080(8) 0.04085(7) 0.3275(2) 0.0165(6) Uani 1 1 d .
O13 O 0.31201(7) 0.45938(7) 0.1537(2) 0.0141(5) Uani 1 1 d .
O14 O 0.31505(11) 0.0000 -0.1216(3) 0.0161(8) Uani 1 2 d S
O15 O 0.73652(8) 0.06778(7) 0.1878(2) 0.0143(5) Uani 1 1 d .
O16 O 0.34145(11) 0.0000 0.0881(3) 0.0163(8) Uani 1 2 d S
O17 O 0.30661(8) 0.06781(7) 0.1598(2) 0.0147(5) Uani 1 1 d .
O18 O 0.68634(14) 0.5000 0.4414(4) 0.0312(10) Uani 1 2 d S
H18 H 0.6761 0.5221 0.4850 0.037 Uiso 1 1 d R
O19 O 0.75959(13) 0.14060(9) 0.0065(3) 0.0472(10) Uani 1 1 d .
O20 O 0.84389(17) 0.5000 0.5412(5) 0.0501(19) Uani 1 2 d S
O21 O 0.51342(18) 0.25597(11) 0.1033(3) 0.0477(15) Uani 1 1 d .
N22 N 0.53963(9) 0.20287(8) 0.3301(3) 0.0128(6) Uani 1 1 d .
N23 N 0.47776(9) 0.26240(8) 0.3271(3) 0.0123(6) Uani 1 1 d .
N24 N 0.60268(9) 0.26146(8) 0.3307(3) 0.0143(6) Uani 1 1 d .
N25 N 0.53851(9) 0.32029(8) 0.3085(3) 0.0133(6) Uani 1 1 d .
N26 N 0.31085(16) 0.0000 -0.0171(5) 0.0249(11) Uani 1 2 d S
C27 C 0.70080(11) 0.41636(10) 0.2629(3) 0.0110(7) Uani 1 1 d .
C28 C 0.33257(11) 0.44698(10) 0.2617(3) 0.0129(7) Uani 1 1 d .
C29 C 0.57257(11) 0.17937(10) 0.3253(3) 0.0135(7) Uani 1 1 d .
C30 C 0.50413(11) 0.34392(10) 0.3005(3) 0.0124(7) Uani 1 1 d .
C31 C 0.73001(11) 0.44626(10) 0.2412(3) 0.0119(7) Uani 1 1 d .
C32 C 0.34054(11) 0.06893(10) 0.2534(3) 0.0145(8) Uani 1 1 d .
C33 C 0.37035(11) 0.10271(10) 0.2746(4) 0.0154(8) Uani 1 1 d .
C34 C 0.62821(11) 0.29291(11) 0.3352(4) 0.0159(8) Uani 1 1 d .
C35 C 0.46404(11) 0.19272(11) 0.3196(3) 0.0156(8) Uani 1 1 d .
C36 C 0.50419(12) 0.17988(10) 0.3153(3) 0.0155(8) Uani 1 1 d .
C37 C 0.43142(11) 0.36235(10) 0.3029(3) 0.0147(8) Uani 1 1 d .
C38 C 0.51530(12) 0.38324(10) 0.2821(4) 0.0183(8) Uani 1 1 d .
H38 H 0.4972 0.4051 0.2722 0.022 Uiso 1 1 calc R
C39 C 0.61342(11) 0.33097(10) 0.3130(3) 0.0131(7) Uani 1 1 d .
C40 C 0.45344(11) 0.23127(10) 0.3336(3) 0.0141(8) Uani 1 1 d .
C41 C 0.72498(11) 0.06833(10) 0.2815(3) 0.0124(7) Uani 1 1 d .
C42 C 0.61437(12) 0.19146(11) 0.3348(4) 0.0165(8) Uani 1 1 d .
C43 C 0.69896(11) 0.10127(10) 0.3014(3) 0.0146(8) Uani 1 1 d .
C44 C 0.64444(11) 0.36057(10) 0.2979(4) 0.0141(7) Uani 1 1 d .
C45 C 0.45457(11) 0.29431(11) 0.3348(3) 0.0154(8) Uani 1 1 d .
C46 C 0.46508(11) 0.33213(10) 0.3150(3) 0.0135(7) Uani 1 1 d .
C47 C 0.57132(11) 0.34349(10) 0.2981(3) 0.0144(7) Uani 1 1 d .
C48 C 0.36753(11) 0.41807(10) 0.2784(3) 0.0133(7) Uani 1 1 d .
C49 C 0.62857(11) 0.22980(11) 0.3440(4) 0.0164(8) Uani 1 1 d .
C50 C 0.55679(12) 0.38274(11) 0.2816(4) 0.0176(8) Uani 1 1 d .
H50 H 0.5731 0.4043 0.2721 0.021 Uiso 1 1 calc R
C51 C 0.43023(12) 0.16282(11) 0.3069(4) 0.0180(8) Uani 1 1 d .
C52 C 0.51519(13) 0.14084(11) 0.2977(4) 0.0196(8) Uani 1 1 d .
H52 H 0.4963 0.1194 0.2841 0.024 Uiso 1 1 calc R
C53 C 0.64581(12) 0.16111(10) 0.3289(4) 0.0175(8) Uani 1 1 d .
C54 C 0.40737(12) 0.10337(11) 0.3760(4) 0.0193(8) Uani 1 1 d .
H54 H 0.4128 0.0834 0.4355 0.023 Uiso 1 1 calc R
C55 C 0.70336(13) 0.40551(12) 0.3792(4) 0.0238(9) Uani 1 1 d .
H55 H 0.7244 0.4169 0.4489 0.029 Uiso 1 1 calc R
C56 C 0.68754(14) 0.13115(11) 0.2167(4) 0.0226(9) Uani 1 1 d .
H56 H 0.6979 0.1313 0.1488 0.027 Uiso 1 1 calc R
C57 C 0.55673(13) 0.14020(11) 0.3040(4) 0.0197(8) Uani 1 1 d .
H57 H 0.5728 0.1183 0.2961 0.024 Uiso 1 1 calc R
C58 C 0.41546(12) 0.28244(11) 0.3568(4) 0.0220(9) Uani 1 1 d .
H58 H 0.3942 0.2988 0.3695 0.026 Uiso 1 1 calc R
C59 C 0.43707(12) 0.13327(12) 0.3923(4) 0.0219(9) Uani 1 1 d .
H59 H 0.4625 0.1334 0.4633 0.026 Uiso 1 1 calc R
C60 C 0.41495(12) 0.24389(12) 0.3557(4) 0.0228(9) Uani 1 1 d .
H60 H 0.3932 0.2279 0.3675 0.027 Uiso 1 1 calc R
C61 C 0.36171(13) 0.13308(12) 0.1914(4) 0.0296(10) Uani 1 1 d .
H61 H 0.3356 0.1333 0.1226 0.035 Uiso 1 1 calc R
C62 C 0.68529(12) 0.10230(11) 0.4036(4) 0.0188(8) Uani 1 1 d .
H62 H 0.6942 0.0828 0.4648 0.023 Uiso 1 1 calc R
C63 C 0.67540(14) 0.37787(13) 0.3967(4) 0.0269(10) Uani 1 1 d .
H63 H 0.6777 0.3707 0.4784 0.032 Uiso 1 1 calc R
C64 C 0.66138(14) 0.16064(12) 0.2295(4) 0.0243(9) Uani 1 1 d .
H64 H 0.6539 0.1808 0.1705 0.029 Uiso 1 1 calc R
C65 C 0.67254(13) 0.24218(12) 0.3641(4) 0.0272(10) Uani 1 1 d .
H65 H 0.6972 0.2261 0.3795 0.033 Uiso 1 1 calc R
C66 C 0.65864(12) 0.13182(11) 0.4161(4) 0.0189(8) Uani 1 1 d .
H66 H 0.6490 0.1320 0.4853 0.023 Uiso 1 1 calc R
C67 C 0.38843(16) 0.40150(14) 0.3901(4) 0.0359(12) Uani 1 1 d .
H67 H 0.3813 0.4091 0.4603 0.043 Uiso 1 1 calc R
C68 C 0.39113(13) 0.16309(12) 0.2083(4) 0.0281(10) Uani 1 1 d .
H68 H 0.3845 0.1840 0.1520 0.034 Uiso 1 1 calc R
C69 C 0.67223(12) 0.28064(12) 0.3572(4) 0.0249(9) Uani 1 1 d .
H69 H 0.6964 0.2967 0.3653 0.030 Uiso 1 1 calc R
C70 C 0.42022(15) 0.37344(14) 0.4031(4) 0.0365(12) Uani 1 1 d .
H70 H 0.4341 0.3620 0.4815 0.044 Uiso 1 1 calc R
C71 C 0.67047(18) 0.39879(19) 0.1636(4) 0.0561(18) Uani 1 1 d .
H71 H 0.6684 0.4058 0.0819 0.067 Uiso 1 1 calc R
C72 C 0.5000 0.2648(2) 0.0000 0.053(2) Uani 1 2 d S
C73 C 0.38010(17) 0.40826(17) 0.1787(4) 0.0454(15) Uani 1 1 d .
H73 H 0.3675 0.4208 0.1016 0.054 Uiso 1 1 calc R
C74 C 0.64304(18) 0.37098(18) 0.1818(4) 0.0532(17) Uani 1 1 d .
H74 H 0.6228 0.3589 0.1121 0.064 Uiso 1 1 calc R
C75 C 0.41108(18) 0.38009(18) 0.1917(5) 0.0528(17) Uani 1 1 d .
H75 H 0.4185 0.3728 0.1217 0.063 Uiso 1 1 calc R

loop_
_atom_site_aniso_label
_atom_site_aniso_U_11
_atom_site_aniso_U_22
_atom_site_aniso_U_33
_atom_site_aniso_U_23
_atom_site_aniso_U_13
_atom_site_aniso_U_12
Dy1 0.00893(12) 0.00778(13) 0.01338(13) 0.000 0.00494(9) 0.000
Dy2 0.00864(12) 0.00665(13) 0.01307(13) 0.000 0.00575(9) 0.000
Zn3 0.0107(2) 0.0071(2) 0.0349(3) -0.00005(18) 0.01227(19) 0.00009(15)
Na4 0.0158(10) 0.0136(10) 0.0173(11) 0.000 0.0032(8) 0.000
Na5 0.0154(7) 0.0140(7) 0.0128(7) 0.0004(6) 0.0052(6) 0.0007(6)
Na6 0.0422(14) 0.0112(11) 0.0165(11) 0.000 0.0172(10) 0.000
O7 0.0167(12) 0.0102(12) 0.0122(12) 0.0014(10) 0.0087(10) 0.0050(10)
O8 0.0153(12) 0.0097(12) 0.0172(13) -0.0028(10) 0.0087(11) -0.0049(10)
O9 0.0065(16) 0.0124(18) 0.0131(18) 0.000 0.0051(14) 0.000
O10 0.0119(12) 0.0151(13) 0.0191(14) 0.0060(10) 0.0082(10) 0.0006(10)
O11 0.0181(13) 0.0182(14) 0.0116(13) -0.0016(10) 0.0028(10) 0.0100(11)
O12 0.0145(12) 0.0114(13) 0.0214(14) 0.0013(11) 0.0032(11) -0.0042(10)
O13 0.0103(12) 0.0155(13) 0.0176(13) 0.0049(10) 0.0061(10) 0.0027(10)
O14 0.0125(18) 0.024(2) 0.0166(19) 0.000 0.0116(15) 0.000
O15 0.0191(13) 0.0115(13) 0.0160(13) 0.0022(10) 0.0106(11) 0.0057(10)
O16 0.0102(17) 0.022(2) 0.0173(19) 0.000 0.0058(15) 0.000
O17 0.0131(12) 0.0147(13) 0.0148(13) -0.0001(10) 0.0029(10) -0.0046(10)
O18 0.036(2) 0.033(3) 0.028(2) 0.000 0.015(2) 0.000
O19 0.068(3) 0.0125(16) 0.060(2) -0.0014(15) 0.021(2) -0.0169(16)
O20 0.032(3) 0.072(6) 0.046(3) 0.000 0.013(3) 0.000
O21 0.081(5) 0.036(2) 0.020(2) 0.0030(16) 0.009(2) 0.005(3)
N22 0.0108(14) 0.0081(15) 0.0219(16) -0.0012(12) 0.0085(12) 0.0003(11)
N23 0.0060(13) 0.0084(15) 0.0235(17) -0.0001(12) 0.0063(12) 0.0006(11)
N24 0.0108(14) 0.0094(15) 0.0256(17) 0.0011(13) 0.0099(13) 0.0017(11)
N25 0.0089(14) 0.0105(16) 0.0222(17) 0.0006(12) 0.0074(12) -0.0001(11)
N26 0.025(3) 0.023(3) 0.027(3) 0.000 0.009(2) 0.000
C27 0.0138(17) 0.0092(17) 0.0132(17) -0.0012(14) 0.0087(14) -0.0023(14)
C28 0.0079(16) 0.0112(18) 0.0189(19) 0.0002(15) 0.0037(14) -0.0015(13)
C29 0.0156(18) 0.0090(18) 0.0165(18) 0.0033(14) 0.0060(15) 0.0045(14)
C30 0.0124(17) 0.0098(17) 0.0159(18) -0.0007(14) 0.0060(14) 0.0016(14)
C31 0.0125(17) 0.0070(17) 0.0207(19) -0.0017(14) 0.0114(15) 0.0006(13)
C32 0.0133(17) 0.0138(19) 0.0176(19) -0.0018(15) 0.0068(15) -0.0005(14)
C33 0.0116(17) 0.0117(18) 0.025(2) -0.0042(15) 0.0083(15) -0.0034(14)
C34 0.0104(17) 0.0140(19) 0.026(2) 0.0022(15) 0.0103(15) 0.0020(14)
C35 0.0119(17) 0.0143(19) 0.0191(19) 0.0031(15) 0.0034(15) -0.0034(14)
C36 0.0159(18) 0.0103(18) 0.0202(19) -0.0021(15) 0.0059(15) -0.0034(14)
C37 0.0117(17) 0.0091(18) 0.023(2) -0.0011(15) 0.0047(15) 0.0006(14)
C38 0.0166(18) 0.0070(18) 0.029(2) 0.0036(15) 0.0050(16) 0.0026(14)
C39 0.0109(17) 0.0113(18) 0.0184(19) -0.0021(14) 0.0067(14) -0.0046(14)
C40 0.0095(17) 0.0115(18) 0.022(2) -0.0014(15) 0.0056(15) -0.0016(14)
C41 0.0131(17) 0.0124(18) 0.0122(18) -0.0003(14) 0.0049(14) -0.0014(14)
C42 0.0170(18) 0.0125(19) 0.024(2) -0.0003(15) 0.0124(16) 0.0055(15)
C43 0.0141(17) 0.0103(18) 0.022(2) 0.0006(15) 0.0096(15) 0.0031(14)
C44 0.0121(17) 0.0082(17) 0.026(2) -0.0011(15) 0.0113(15) -0.0019(14)
C45 0.0106(17) 0.0166(19) 0.0197(19) -0.0034(15) 0.0062(15) 0.0029(14)
C46 0.0134(17) 0.0087(18) 0.0178(19) -0.0017(14) 0.0047(15) 0.0018(14)
C47 0.0133(17) 0.0081(17) 0.023(2) 0.0000(15) 0.0081(15) -0.0007(14)
C48 0.0121(17) 0.0132(18) 0.0137(18) 0.0007(14) 0.0030(14) 0.0012(14)
C49 0.0119(17) 0.0145(19) 0.025(2) 0.0011(15) 0.0090(15) 0.0027(14)
C50 0.0191(19) 0.0089(18) 0.024(2) 0.0027(15) 0.0061(16) -0.0015(14)
C51 0.0113(17) 0.0131(19) 0.030(2) -0.0018(16) 0.0076(16) -0.0038(14)
C52 0.022(2) 0.0107(19) 0.026(2) -0.0017(15) 0.0082(17) -0.0029(15)
C53 0.0149(18) 0.0112(19) 0.030(2) 0.0021(16) 0.0125(16) 0.0031(14)
C54 0.0191(19) 0.020(2) 0.019(2) 0.0029(16) 0.0067(16) -0.0048(16)
C55 0.027(2) 0.025(2) 0.017(2) -0.0018(17) 0.0058(17) -0.0181(18)
C56 0.035(2) 0.018(2) 0.024(2) 0.0100(17) 0.0216(18) 0.0102(17)
C57 0.022(2) 0.0113(19) 0.027(2) -0.0021(16) 0.0100(17) 0.0029(15)
C58 0.0145(18) 0.019(2) 0.038(2) -0.0037(18) 0.0161(17) 0.0004(16)
C59 0.0163(19) 0.023(2) 0.022(2) 0.0005(16) 0.0001(16) -0.0101(16)
C60 0.0140(18) 0.020(2) 0.038(2) 0.0009(18) 0.0133(17) -0.0050(16)
C61 0.017(2) 0.024(2) 0.037(3) 0.0129(19) -0.0053(18) -0.0058(17)
C62 0.024(2) 0.016(2) 0.021(2) 0.0074(16) 0.0129(16) 0.0098(16)
C63 0.031(2) 0.034(3) 0.015(2) 0.0040(18) 0.0081(17) -0.0190(19)
C64 0.030(2) 0.017(2) 0.032(2) 0.0100(17) 0.0188(19) 0.0115(17)
C65 0.0157(19) 0.020(2) 0.050(3) 0.0020(19) 0.0156(19) 0.0074(16)
C66 0.023(2) 0.017(2) 0.021(2) -0.0009(16) 0.0147(16) 0.0058(16)
C67 0.043(3) 0.044(3) 0.021(2) 0.000(2) 0.012(2) 0.028(2)
C68 0.021(2) 0.017(2) 0.037(3) 0.0120(18) -0.0031(18) -0.0065(17)
C69 0.0139(19) 0.017(2) 0.047(3) 0.0005(18) 0.0145(18) -0.0006(16)
C70 0.039(3) 0.047(3) 0.022(2) 0.005(2) 0.008(2) 0.030(2)
C71 0.057(3) 0.091(5) 0.017(2) -0.003(3) 0.010(2) -0.060(3)
C72 0.094(7) 0.045(5) 0.009(4) 0.000 0.004(4) 0.000
C73 0.043(3) 0.071(4) 0.017(2) 0.001(2) 0.003(2) 0.038(3)
C74 0.054(3) 0.082(4) 0.019(2) -0.007(2) 0.007(2) -0.055(3)
C75 0.057(3) 0.072(4) 0.023(3) -0.007(3) 0.006(2) 0.047(3)

loop_
_atom_type_symbol
_atom_type_description
_atom_type_scat_dispersion_real
_atom_type_scat_dispersion_imag
_atom_type_scat_source
C C 0.0033 0.0016 'International Tables Vol C Tables 4.2.6.8 and 6.1.1.4'
H H 0.0000 0.0000 'International Tables Vol C Tables 4.2.6.8 and 6.1.1.4'
N N 0.0061 0.0033 'International Tables Vol C Tables 4.2.6.8 and 6.1.1.4'
O O 0.0106 0.0060 'International Tables Vol C Tables 4.2.6.8 and 6.1.1.4'
Zn Zn 0.2839 1.4301 'International Tables Vol C Tables 4.2.6.8 and 6.1.1.4'
Na Na 0.0362 0.0249 'International Tables Vol C Tables 4.2.6.8 and 6.1.1.4'
Dy Dy -0.1892 4.4098 'International Tables Vol C Tables 4.2.6.8 and 6.1.1.4'

loop_
_geom_angle_atom_site_label_1
_geom_angle_atom_site_label_2
_geom_angle_atom_site_label_3
_geom_angle
_geom_angle_site_symmetry_1
_geom_angle_site_symmetry_3
O9 Dy1 O12 120.77(8) . .
O9 Dy1 O12 120.77(8) . 6
O12 Dy1 O12 72.09(12) . 6
O9 Dy1 O16 55.17(11) . .
O12 Dy1 O16 77.18(9) . .
O12 Dy1 O16 77.18(9) 6 .
O9 Dy1 O8 125.63(8) . 8_455
O12 Dy1 O8 73.87(8) . 8_455
O12 Dy1 O8 113.58(8) 6 8_455
O16 Dy1 O8 143.46(6) . 8_455
O9 Dy1 O8 125.63(8) . 3_445
O12 Dy1 O8 113.57(8) . 3_445
O12 Dy1 O8 73.87(8) 6 3_445
O16 Dy1 O8 143.46(6) . 3_445
O8 Dy1 O8 70.34(11) 8_455 3_445
O9 Dy1 O17 77.83(6) . .
O12 Dy1 O17 52.92(8) . .
O12 Dy1 O17 120.70(8) 6 .
O16 Dy1 O17 71.20(6) . .
O8 Dy1 O17 73.67(8) 8_455 .
O8 Dy1 O17 143.97(8) 3_445 .
O9 Dy1 O17 77.83(6) . 6
O12 Dy1 O17 120.70(8) . 6
O12 Dy1 O17 52.92(8) 6 6
O16 Dy1 O17 71.20(6) . 6
O8 Dy1 O17 143.97(8) 8_455 6
O8 Dy1 O17 73.67(8) 3_445 6
O17 Dy1 O17 142.21(12) . 6
O9 Dy1 O10 74.79(8) . 3_445
O12 Dy1 O10 163.06(9) . 3_445
O12 Dy1 O10 106.90(8) 6 3_445
O16 Dy1 O10 119.46(8) . 3_445
O8 Dy1 O10 91.75(8) 8_455 3_445
O8 Dy1 O10 51.59(8) 3_445 3_445
O17 Dy1 O10 132.24(8) . 3_445
O17 Dy1 O10 66.52(8) 6 3_445
O9 Dy1 O10 74.79(8) . 8_455
O12 Dy1 O10 106.90(8) . 8_455
O12 Dy1 O10 163.06(9) 6 8_455
O16 Dy1 O10 119.46(8) . 8_455
O8 Dy1 O10 51.59(8) 8_455 8_455
O8 Dy1 O10 91.75(8) 3_445 8_455
O17 Dy1 O10 66.52(8) . 8_455
O17 Dy1 O10 132.24(8) 6 8_455
O10 Dy1 O10 68.92(11) 3_445 8_455
O9 Dy1 N26 28.11(12) . .
O12 Dy1 N26 98.98(10) . .
O12 Dy1 N26 98.98(10) 6 .
O16 Dy1 N26 27.06(13) . .
O8 Dy1 N26 141.64(7) 8_455 .
O8 Dy1 N26 141.64(7) 3_445 .
O17 Dy1 N26 72.44(6) . .
O17 Dy1 N26 72.44(6) 6 .
O10 Dy1 N26 97.87(10) 3_445 .
O10 Dy1 N26 97.87(10) 8_455 .
O9 Dy1 C32 98.96(8) . .
O12 Dy1 C32 26.52(9) . .
O12 Dy1 C32 96.07(9) 6 .
O16 Dy1 C32 71.11(8) . .
O8 Dy1 C32 73.01(9) 8_455 .
O8 Dy1 C32 133.41(9) 3_445 .
O17 Dy1 C32 26.46(9) . .
O17 Dy1 C32 135.53(9) 6 .
O10 Dy1 C32 156.20(9) 3_445 .
O10 Dy1 C32 87.29(9) 8_455 .
N26 Dy1 C32 84.29(9) . .
O9 Dy2 O7 119.84(8) . 5_655
O9 Dy2 O7 119.84(8) . 2_655
O7 Dy2 O7 71.27(11) 5_655 2_655
O9 Dy2 O14 54.66(11) . .
O7 Dy2 O14 76.33(9) 5_655 .
O7 Dy2 O14 76.33(9) 2_655 .
O9 Dy2 O11 126.30(8) . 4_545
O7 Dy2 O11 73.82(9) 5_655 4_545
O7 Dy2 O11 113.73(8) 2_655 4_545
O14 Dy2 O11 142.66(7) . 4_545
O9 Dy2 O11 126.30(8) . 7
O7 Dy2 O11 113.73(8) 5_655 7
O7 Dy2 O11 73.82(8) 2_655 7
O14 Dy2 O11 142.66(7) . 7
O11 Dy2 O11 71.54(12) 4_545 7
O9 Dy2 O15 77.37(6) . 2_655
O7 Dy2 O15 119.65(8) 5_655 2_655
O7 Dy2 O15 52.90(8) 2_655 2_655
O14 Dy2 O15 70.52(6) . 2_655
O11 Dy2 O15 145.18(8) 4_545 2_655
O11 Dy2 O15 73.71(8) 7 2_655
O9 Dy2 O15 77.37(6) . 5_655
O7 Dy2 O15 52.90(8) 5_655 5_655
O7 Dy2 O15 119.65(8) 2_655 5_655
O14 Dy2 O15 70.52(6) . 5_655
O11 Dy2 O15 73.71(8) 4_545 5_655
O11 Dy2 O15 145.18(8) 7 5_655
O15 Dy2 O15 140.86(12) 2_655 5_655
O9 Dy2 O13 75.27(8) . 4_545
O7 Dy2 O13 107.87(8) 5_655 4_545
O7 Dy2 O13 163.64(8) 2_655 4_545
O14 Dy2 O13 119.73(8) . 4_545
O11 Dy2 O13 52.10(8) 4_545 4_545
O11 Dy2 O13 92.33(8) 7 4_545
O15 Dy2 O13 132.24(8) 2_655 4_545
O15 Dy2 O13 67.46(8) 5_655 4_545
O9 Dy2 O13 75.27(8) . 7
O7 Dy2 O13 163.64(8) 5_655 7
O7 Dy2 O13 107.87(8) 2_655 7
O14 Dy2 O13 119.73(8) . 7
O11 Dy2 O13 92.33(8) 4_545 7
O11 Dy2 O13 52.10(8) 7 7
O15 Dy2 O13 67.46(8) 2_655 7
O15 Dy2 O13 132.24(8) 5_655 7
O13 Dy2 O13 68.14(11) 4_545 7
O9 Dy2 N26 28.23(13) . .
O7 Dy2 N26 97.72(10) 5_655 .
O7 Dy2 N26 97.72(10) 2_655 .
O14 Dy2 N26 26.42(13) . .
O11 Dy2 N26 141.63(7) 4_545 .
O11 Dy2 N26 141.63(7) 7 .
O15 Dy2 N26 71.78(6) 2_655 .
O15 Dy2 N26 71.78(6) 5_655 .
O13 Dy2 N26 98.56(10) 4_545 .
O13 Dy2 N26 98.56(10) 7 .
O9 Dy2 C41 97.77(8) . 2_655
O7 Dy2 C41 95.00(9) 5_655 2_655
O7 Dy2 C41 26.67(9) 2_655 2_655
O14 Dy2 C41 69.62(8) . 2_655
O11 Dy2 C41 134.59(9) 4_545 2_655
O11 Dy2 C41 73.63(9) 7 2_655
O15 Dy2 C41 26.34(9) 2_655 2_655
O15 Dy2 C41 133.63(9) 5_655 2_655
O13 Dy2 C41 156.64(9) 4_545 2_655
O13 Dy2 C41 88.57(9) 7 2_655
N26 Dy2 C41 82.63(9) . 2_655
N25 Zn3 N23 89.00(11) . .
N25 Zn3 N24 88.57(11) . .
N23 Zn3 N24 159.77(13) . .
N25 Zn3 N22 165.55(12) . .
N23 Zn3 N22 88.57(11) . .
N24 Zn3 N22 88.79(11) . .
N25 Zn3 O21 99.20(14) . .
N23 Zn3 O21 99.54(18) . .
N24 Zn3 O21 100.68(18) . .
N22 Zn3 O21 95.25(14) . .
O10 Na4 O10 77.60(14) 2_655 5_665
O10 Na4 O13 129.93(12) 2_655 6_565
O10 Na4 O13 83.12(10) 5_665 6_565
O10 Na4 O13 83.12(10) 2_655 .
O10 Na4 O13 129.93(12) 5_665 .
O13 Na4 O13 74.85(14) 6_565 .
O10 Na4 Na5 41.66(7) 2_655 8_455
O10 Na4 Na5 101.13(9) 5_665 8_455
O13 Na4 Na5 100.00(9) 6_565 8_455
O13 Na4 Na5 42.42(7) . 8_455
O10 Na4 Na5 101.13(9) 2_655 3_455
O10 Na4 Na5 41.66(7) 5_665 3_455
O13 Na4 Na5 42.42(7) 6_565 3_455
O13 Na4 Na5 100.00(9) . 3_455
Na5 Na4 Na5 97.22(7) 8_455 3_455
O10 Na4 Dy2 94.93(8) 2_655 7
O10 Na4 Dy2 94.93(8) 5_665 7
O13 Na4 Dy2 41.18(7) 6_565 7
O13 Na4 Dy2 41.19(7) . 7
Na5 Na4 Dy2 59.01(4) 8_455 7
Na5 Na4 Dy2 59.01(4) 3_455 7
O10 Na4 Dy1 42.35(7) 2_655 7
O10 Na4 Dy1 42.35(7) 5_665 7
O13 Na4 Dy1 95.12(8) 6_565 7
O13 Na4 Dy1 95.12(8) . 7
Na5 Na4 Dy1 59.07(4) 8_455 7
Na5 Na4 Dy1 59.07(4) 3_455 7
Dy2 Na4 Dy1 77.84(4) 7 7
O19 Na5 O15 103.60(13) . .
O19 Na5 O17 100.81(13) . 2_655
O15 Na5 O17 112.15(11) . 2_655
O19 Na5 O10 114.83(13) . 7_655
O15 Na5 O10 139.79(11) . 7_655
O17 Na5 O10 72.86(9) 2_655 7_655
O19 Na5 O13 117.84(13) . 8
O15 Na5 O13 72.81(9) . 8
O17 Na5 O13 139.15(10) 2_655 8
O10 Na5 O13 78.96(9) 7_655 8
O19 Na5 O9 171.40(14) . 5_655
O15 Na5 O9 73.57(10) . 5_655
O17 Na5 O9 73.35(10) 2_655 5_655
O10 Na5 O9 69.98(9) 7_655 5_655
O13 Na5 O9 69.47(9) 8 5_655
O19 Na5 Na4 131.53(12) . 3_545
O15 Na5 Na4 104.50(8) . 3_545
O17 Na5 Na4 104.02(8) 2_655 3_545
O10 Na5 Na4 39.84(7) 7_655 3_545
O13 Na5 Na4 40.01(7) 8 3_545
O9 Na5 Na4 56.85(7) 5_655 3_545
O19 Na5 Dy2 140.70(11) . 5_655
O15 Na5 Dy2 43.12(6) . 5_655
O17 Na5 Dy2 110.70(8) 2_655 5_655
O10 Na5 Dy2 96.90(7) 7_655 5_655
O13 Na5 Dy2 44.10(6) 8 5_655
O9 Na5 Dy2 41.06(7) 5_655 5_655
Na4 Na5 Dy2 62.83(4) 3_545 5_655
O19 Na5 Dy1 137.53(11) . 5_655
O15 Na5 Dy1 110.27(8) . 5_655
O17 Na5 Dy1 42.83(7) 2_655 5_655
O10 Na5 Dy1 45.13(6) 7_655 5_655
O13 Na5 Dy1 96.52(7) 8 5_655
O9 Na5 Dy1 40.59(7) 5_655 5_655
Na4 Na5 Dy1 62.83(4) 3_545 5_655
Dy2 Na5 Dy1 81.35(3) 5_655 5_655
O7 Na6 O7 78.43(14) 4_656 7_656
O7 Na6 O8 175.03(14) 4_656 .
O7 Na6 O8 101.89(9) 7_656 .
O7 Na6 O8 101.89(9) 4_656 6_565
O7 Na6 O8 175.03(14) 7_656 6_565
O8 Na6 O8 77.35(14) . 6_565
O7 Na6 O20 95.87(15) 4_656 .
O7 Na6 O20 95.87(14) 7_656 .
O8 Na6 O20 89.03(14) . .
O8 Na6 O20 89.03(14) 6_565 .
O7 Na6 O18 83.64(12) 4_656 .
O7 Na6 O18 83.64(12) 7_656 .
O8 Na6 O18 91.46(12) . .
O8 Na6 O18 91.46(12) 6_565 .
O20 Na6 O18 179.37(18) . .
O7 Na6 Dy2 41.16(7) 4_656 3_556
O7 Na6 Dy2 41.16(7) 7_656 3_556
O8 Na6 Dy2 137.19(8) . 3_556
O8 Na6 Dy2 137.19(8) 6_565 3_556
O20 Na6 Dy2 111.24(16) . 3_556
O18 Na6 Dy2 68.13(11) . 3_556
O7 Na6 Dy1 139.39(7) 4_656 3
O7 Na6 Dy1 139.39(7) 7_656 3
O8 Na6 Dy1 42.02(7) . 3
O8 Na6 Dy1 42.01(7) 6_565 3
O20 Na6 Dy1 70.88(15) . 3
O18 Na6 Dy1 109.76(12) . 3
Dy2 Na6 Dy1 177.89(7) 3_556 3
C41 O7 Na6 162.1(2) . 7_656
C41 O7 Dy2 94.3(2) . 5_655
Na6 O7 Dy2 101.51(10) 7_656 5_655
C31 O8 Na6 134.2(2) . .
C31 O8 Dy1 96.0(2) . 3
Na6 O8 Dy1 99.90(9) . 3
N26 O9 Dy1 95.3(3) . .
N26 O9 Dy2 94.0(3) . .
Dy1 O9 Dy2 170.70(15) . .
N26 O9 Na5 105.45(7) . 5_655
Dy1 O9 Na5 89.03(7) . 5_655
Dy2 O9 Na5 88.49(7) . 5_655
N26 O9 Na5 105.45(7) . 2_655
Dy1 O9 Na5 89.03(7) . 2_655
Dy2 O9 Na5 88.49(7) . 2_655
Na5 O9 Na5 149.08(14) 5_655 2_655
C31 O10 Na4 137.3(2) . 5_665
C31 O10 Na5 121.9(2) . 7_655
Na4 O10 Na5 98.50(11) 5_665 7_655
C31 O10 Dy1 91.5(2) . 3
Na4 O10 Dy1 100.18(9) 5_665 3
Na5 O10 Dy1 93.25(9) 7_655 3
C28 O11 Dy2 95.0(2) . 7
C32 O12 Dy1 94.9(2) . .
C28 O13 Na4 138.5(2) . .
C28 O13 Na5 120.8(2) . 8_455
Na4 O13 Na5 97.57(10) . 8_455
C28 O13 Dy2 92.0(2) . 7
Na4 O13 Dy2 101.44(10) . 7
Na5 O13 Dy2 93.61(8) 8_455 7
N26 O14 Dy2 93.7(3) . .
C41 O15 Na5 169.8(2) . .
C41 O15 Dy2 91.3(2) . 5_655
Na5 O15 Dy2 98.87(9) . 5_655
N26 O16 Dy1 94.0(3) . .
C32 O17 Na5 169.5(2) . 2_655
C32 O17 Dy1 91.4(2) . .
Na5 O17 Dy1 99.02(9) 2_655 .
C72 O21 Zn3 159.4(5) . .
C29 N22 C36 106.9(3) . .
C29 N22 Zn3 124.9(2) . .
C36 N22 Zn3 124.2(2) . .
C40 N23 C45 107.2(3) . .
C40 N23 Zn3 126.1(2) . .
C45 N23 Zn3 126.4(2) . .
C49 N24 C34 107.1(3) . .
C49 N24 Zn3 126.2(2) . .
C34 N24 Zn3 126.5(2) . .
C30 N25 C47 106.7(3) . .
C30 N25 Zn3 125.8(2) . .
C47 N25 Zn3 125.9(2) . .
O14 N26 O16 126.8(5) . .
O14 N26 O9 117.6(4) . .
O16 N26 O9 115.6(4) . .
O14 N26 Dy1 174.2(4) . .
O16 N26 Dy1 59.0(3) . .
O9 N26 Dy1 56.6(2) . .
O14 N26 Dy2 59.9(2) . .
O16 N26 Dy2 173.3(4) . .
O9 N26 Dy2 57.7(2) . .
Dy1 N26 Dy2 114.35(17) . .
C55 C27 C71 118.4(4) . .
C55 C27 C31 121.8(3) . .
C71 C27 C31 119.7(3) . .
O11 C28 O13 120.8(3) . .
O11 C28 C48 120.0(3) . .
O13 C28 C48 119.1(3) . .
O11 C28 Dy2 59.13(17) . 7
O13 C28 Dy2 61.73(18) . 7
C48 C28 Dy2 177.4(2) . 7
N22 C29 C42 125.4(3) . .
N22 C29 C57 109.1(3) . .
C42 C29 C57 125.5(3) . .
N25 C30 C46 125.1(3) . .
N25 C30 C38 109.5(3) . .
C46 C30 C38 125.3(3) . .
O8 C31 O10 120.8(3) . .
O8 C31 C27 119.8(3) . .
O10 C31 C27 119.4(3) . .
O8 C31 Dy1 58.35(17) . 3
O10 C31 Dy1 62.59(17) . 3
C27 C31 Dy1 175.5(2) . 3
O17 C32 O12 120.5(3) . .
O17 C32 C33 120.2(3) . .
O12 C32 C33 119.2(3) . .
O17 C32 Dy1 62.11(18) . .
O12 C32 Dy1 58.57(18) . .
C33 C32 Dy1 172.8(3) . .
C54 C33 C61 119.2(3) . .
C54 C33 C32 119.6(3) . .
C61 C33 C32 121.1(3) . .
N24 C34 C39 125.4(3) . .
N24 C34 C69 109.3(3) . .
C39 C34 C69 125.1(3) . .
C36 C35 C40 125.2(3) . .
C36 C35 C51 116.5(3) . .
C40 C35 C51 118.3(3) . .
N22 C36 C35 124.9(3) . .
N22 C36 C52 109.1(3) . .
C35 C36 C52 126.0(3) . .
C75 C37 C70 118.0(4) . .
C75 C37 C46 120.9(4) . .
C70 C37 C46 121.1(3) . .
C50 C38 C30 106.8(3) . .
C47 C39 C34 125.5(3) . .
C47 C39 C44 116.7(3) . .
C34 C39 C44 117.7(3) . .
N23 C40 C35 125.5(3) . .
N23 C40 C60 109.3(3) . .
C35 C40 C60 125.2(3) . .
O15 C41 O7 121.0(3) . .
O15 C41 C43 119.7(3) . .
O7 C41 C43 119.3(3) . .
O15 C41 Dy2 62.36(18) . 5_655
O7 C41 Dy2 59.03(17) . 5_655
C43 C41 Dy2 171.7(2) . 5_655
C29 C42 C49 125.5(3) . .
C29 C42 C53 117.0(3) . .
C49 C42 C53 117.4(3) . .
C56 C43 C62 119.0(3) . .
C56 C43 C41 120.1(3) . .
C62 C43 C41 120.8(3) . .
C74 C44 C63 117.4(4) . .
C74 C44 C39 119.6(3) . .
C63 C44 C39 123.0(3) . .
N23 C45 C46 125.7(3) . .
N23 C45 C58 108.9(3) . .
C46 C45 C58 125.3(3) . .
C45 C46 C30 125.3(3) . .
C45 C46 C37 117.6(3) . .
C30 C46 C37 117.0(3) . .
N25 C47 C39 124.7(3) . .
N25 C47 C50 109.6(3) . .
C39 C47 C50 125.5(3) . .
C67 C48 C73 118.6(4) . .
C67 C48 C28 121.9(3) . .
C73 C48 C28 119.5(3) . .
N24 C49 C42 125.5(3) . .
N24 C49 C65 108.9(3) . .
C42 C49 C65 125.6(3) . .
C38 C50 C47 107.3(3) . .
C59 C51 C68 117.6(3) . .
C59 C51 C35 120.8(3) . .
C68 C51 C35 121.5(4) . .
C57 C52 C36 107.8(3) . .
C66 C53 C64 118.3(3) . .
C66 C53 C42 122.2(3) . .
C64 C53 C42 119.5(3) . .
C33 C54 C59 120.3(4) . .
C27 C55 C63 120.5(4) . .
C64 C56 C43 121.0(4) . .
C52 C57 C29 107.0(3) . .
C60 C58 C45 107.1(3) . .
C51 C59 C54 121.4(4) . .
C58 C60 C40 107.4(3) . .
C68 C61 C33 120.4(4) . .
C66 C62 C43 119.9(3) . .
C44 C63 C55 121.4(4) . .
C56 C64 C53 120.5(4) . .
C69 C65 C49 107.5(3) . .
C62 C66 C53 121.1(4) . .
C48 C67 C70 121.0(4) . .
C61 C68 C51 120.8(4) . .
C65 C69 C34 107.1(3) . .
C37 C70 C67 120.4(4) . .
C27 C71 C74 120.6(4) . .
O21 C72 O21 149.4(9) . 2_655
C48 C73 C75 119.9(4) . .
C44 C74 C71 121.5(4) . .
C37 C75 C73 121.9(4) . .

loop_
_geom_bond_atom_site_label_1
_geom_bond_atom_site_label_2
_geom_bond_distance
_geom_bond_site_symmetry_2
Dy1 O9 2.363(3) .
Dy1 O12 2.421(2) .
Dy1 O12 2.421(2) 6
Dy1 O16 2.421(4) .
Dy1 O8 2.485(2) 8_455
Dy1 O8 2.485(2) 3_445
Dy1 O17 2.500(2) .
Dy1 O17 2.500(2) 6
Dy1 O10 2.578(2) 3_445
Dy1 O10 2.578(2) 8_455
Dy1 N26 2.818(5) .
Dy1 C32 2.827(4) .
Dy2 O9 2.383(3) .
Dy2 O7 2.434(2) 5_655
Dy2 O7 2.434(2) 2_655
Dy2 O14 2.437(3) .
Dy2 O11 2.473(2) 4_545
Dy2 O11 2.473(2) 7
Dy2 O15 2.509(2) 2_655
Dy2 O15 2.509(2) 5_655
Dy2 O13 2.528(2) 4_545
Dy2 O13 2.528(2) 7
Dy2 N26 2.811(5) .
Dy2 C41 2.831(4) 2_655
Zn3 N25 2.059(3) .
Zn3 N23 2.069(3) .
Zn3 N24 2.076(3) .
Zn3 N22 2.076(3) .
Zn3 O21 2.085(4) .
Na4 O10 2.328(3) 2_655
Na4 O10 2.328(3) 5_665
Na4 O13 2.331(3) 6_565
Na4 O13 2.331(3) .
Na4 Na5 3.594(2) 8_455
Na4 Na5 3.594(2) 3_455
Na4 Dy2 3.764(2) 7
Na4 Dy1 3.766(2) 7
Na5 O19 2.225(3) .
Na5 O15 2.261(3) .
Na5 O17 2.271(3) 2_655
Na5 O10 2.415(3) 7_655
Na5 O13 2.445(3) 8
Na5 O9 2.7973(16) 5_655
Na5 Na4 3.594(2) 3_545
Na5 Dy2 3.6265(14) 5_655
Na5 Dy1 3.6311(14) 5_655
Na6 O7 2.243(3) 4_656
Na6 O7 2.243(3) 7_656
Na6 O8 2.290(3) .
Na6 O8 2.290(3) 6_565
Na6 O20 2.396(6) .
Na6 O18 2.500(5) .
Na6 Dy2 3.625(2) 3_556
Na6 Dy1 3.657(2) 3
O7 C41 1.274(4) .
O7 Na6 2.243(3) 7_656
O7 Dy2 2.434(2) 5_655
O8 C31 1.264(4) .
O8 Dy1 2.485(2) 3
O9 N26 1.333(6) .
O9 Na5 2.7971(16) 5_655
O9 Na5 2.7971(16) 2_655
O10 C31 1.271(4) .
O10 Na4 2.328(3) 5_665
O10 Na5 2.415(3) 7_655
O10 Dy1 2.578(2) 3
O11 C28 1.255(4) .
O11 Dy2 2.472(2) 7
O12 C32 1.267(4) .
O13 C28 1.271(4) .
O13 Na5 2.445(3) 8_455
O13 Dy2 2.529(2) 7
O14 N26 1.254(6) .
O15 C41 1.257(4) .
O15 Dy2 2.509(2) 5_655
O16 N26 1.285(6) .
O17 C32 1.260(4) .
O17 Na5 2.271(3) 2_655
O21 C72 1.160(4) .
N22 C29 1.371(5) .
N22 C36 1.374(5) .
N23 C40 1.364(5) .
N23 C45 1.367(5) .
N24 C49 1.369(5) .
N24 C34 1.370(5) .
N25 C30 1.374(4) .
N25 C47 1.383(5) .
C27 C55 1.364(5) .
C27 C71 1.379(6) .
C27 C31 1.492(5) .
C28 C48 1.490(5) .
C28 Dy2 2.869(3) 7
C29 C42 1.402(5) .
C29 C57 1.453(5) .
C30 C46 1.406(5) .
C30 C38 1.453(5) .
C31 Dy1 2.903(3) 3
C32 C33 1.497(5) .
C33 C54 1.369(5) .
C33 C61 1.391(6) .
C34 C39 1.406(5) .
C34 C69 1.443(5) .
C35 C36 1.407(5) .
C35 C40 1.411(5) .
C35 C51 1.492(5) .
C36 C52 1.440(5) .
C37 C75 1.373(6) .
C37 C70 1.376(6) .
C37 C46 1.498(5) .
C38 C50 1.362(5) .
C39 C47 1.401(5) .
C39 C44 1.500(5) .
C40 C60 1.438(5) .
C41 C43 1.494(5) .
C41 Dy2 2.831(4) 5_655
C42 C49 1.408(5) .
C42 C53 1.495(5) .
C43 C56 1.389(5) .
C43 C62 1.392(5) .
C44 C74 1.368(6) .
C44 C63 1.380(5) .
C45 C46 1.401(5) .
C45 C58 1.448(5) .
C47 C50 1.440(5) .
C48 C67 1.363(6) .
C48 C73 1.384(6) .
C49 C65 1.446(5) .
C51 C59 1.388(6) .
C51 C68 1.395(5) .
C52 C57 1.339(6) .
C53 C66 1.393(5) .
C53 C64 1.400(6) .
C54 C59 1.395(5) .
C55 C63 1.390(5) .
C56 C64 1.379(6) .
C58 C60 1.345(6) .
C61 C68 1.392(6) .
C62 C66 1.389(5) .
C65 C69 1.343(6) .
C67 C70 1.400(6) .
C71 C74 1.385(6) .
C72 O21 1.160(4) 2_655
C73 C75 1.384(7) .

loop_
_platon_squeeze_void_nr
_platon_squeeze_void_average_x
_platon_squeeze_void_average_y
_platon_squeeze_void_average_z
_platon_squeeze_void_volume
_platon_squeeze_void_count_electrons
_platon_squeeze_void_content
1 0.000 0.000 -0.001 584 170 ' '
2 -0.015 0.404 -0.001 3834 981 ' '
3 0.500 0.500 0.900 578 169 ' '
